data_1568543
loop_
_publ_author_name
'Zhou, Ji-Jia'
'Meng, Ya-Nan'
'Liu, Li-Gao'
'Liu, Yi-Xi'
'Xu, Zhou'
'Lu, Xin'
'Zhou, Bo'
'Ye, Long-Wu'

_publ_section_title
;
 Copper-catalyzed enantioselective diyne cyclization <i>via</i>
 C(sp<sup>2</sup>)-O bond cleavage.
;
_journal_issue 13
_journal_name_full 'Chemical science'
_journal_page_first 3493
_journal_page_last 3500
_journal_paper_doi 10.1039/d2sc06152j
_journal_volume 14
_journal_year 2023
_chemical_absolute_configuration rm
_chemical_formula_moiety 'C25 H21 N O4 S'
_chemical_formula_sum 'C25 H21 N O4 S'
_chemical_formula_weight 431.49
_space_group_crystal_system monoclinic
_space_group_IT_number 4
_space_group_name_Hall 'P 2yb'
_space_group_name_H-M_alt 'P 1 21 1'
_atom_sites_solution_hydrogens geom
_atom_sites_solution_primary dual
_audit_creation_date 2022-05-18
_audit_creation_method
;
Olex2 1.2
(compiled 2018.05.29 svn.r3508 for OlexSys, GUI svn.r5506)
;
_audit_update_record
;
2022-07-27 deposited with the CCDC.	2023-02-28 downloaded from the CCDC.
;
_cell_angle_alpha 90
_cell_angle_beta 94.8290(10)
_cell_angle_gamma 90
_cell_formula_units_Z 2
_cell_length_a 9.18980(10)
_cell_length_b 7.99840(10)
_cell_length_c 14.9186(2)
_cell_measurement_reflns_used 8410
_cell_measurement_temperature 100.00(10)
_cell_measurement_theta_max 74.0040
_cell_measurement_theta_min 2.9560
_cell_volume 1092.68(2)
_computing_cell_refinement 'CrysAlisPro 1.171.41.110a (Rigaku OD, 2021)'
_computing_data_collection 'CrysAlisPro 1.171.41.110a (Rigaku OD, 2021)'
_computing_data_reduction 'CrysAlisPro 1.171.41.110a (Rigaku OD, 2021)'
_computing_molecular_graphics 'Olex2 (Dolomanov et al., 2009)'
_computing_publication_material 'Olex2 (Dolomanov et al., 2009)'
_computing_structure_refinement 'ShelXL (Sheldrick, 2015)'
_computing_structure_solution 'ShelXT (Sheldrick, 2015)'
_diffrn_ambient_environment N~2~
_diffrn_ambient_temperature 100.00(10)
_diffrn_detector 'Hybrid Pixel Array Detector'
_diffrn_detector_area_resol_mean 10.0000
_diffrn_detector_type HyPix
_diffrn_measured_fraction_theta_full 0.998
_diffrn_measured_fraction_theta_max 0.964
_diffrn_measurement_details
;
List of Runs (angles in degrees, time in seconds):

  # Type    Start    End  Width  t~exp~   \w     \q     \k     \f   Frames
#--------------------------------------------------------------------------
  1  \w     86.00 134.00   0.50    0.50    --  109.59  61.00 150.00   96
  2  \w    140.00 177.00   0.50    0.50    --  109.59  30.00 -90.00   74
  3  \w    101.00 128.00   0.50    0.50    --  109.59  30.00 -90.00   54
  4  \w     39.00  73.00   0.50    0.50    --  109.59-125.00-150.00   68
  5  \w     89.00 115.00   0.50    0.50    --  109.59-125.00-150.00   52
  6  \w     68.00 108.00   0.50    0.50    --  109.59-125.00 -90.00   80
  7  \w     56.00 116.00   0.50    0.50    --  109.59-125.00 -30.00  120
  8  \w     39.00 108.00   0.50    0.50    --  109.59 -93.00 -12.00  138
  9  \w     36.00  80.00   0.50    0.50    --  109.59-125.00  90.00   88
 10  \w     88.00 115.00   0.50    0.50    --  109.59-125.00  90.00   54
 11  \w     18.00  52.00   0.50    0.10    --   43.09 -93.00 -12.00   68
 12  \w    -30.00  -1.00   0.50    0.10    --   43.09 -19.00 -30.00   58
 13  \w     46.00  73.00   0.50    0.50    --  109.59 -77.00  60.00   54
 14  \w     76.00 101.00   0.50    0.50    --  109.59 -77.00  60.00   50
 15  \w     37.00  66.00   0.50    0.50    --  109.59 -61.00 120.00   58
 16  \w     42.00  69.00   0.50    0.50    --  109.59 -61.00   0.00   54
 17  \w     38.00  68.00   0.50    0.50    --  109.59 -61.00 -90.00   60
 18  \w     39.00  73.00   0.50    0.50    --  109.59 -77.00-180.00   68
 19  \w     41.00  71.00   0.50    0.50    --  109.59 -61.00-180.00   60
 20  \w    -36.00  20.00   0.50    0.10    --   43.09 -19.00   0.00  112
 21  \w    139.00 164.00   0.50    0.50    --  109.59  93.00  99.00   50
 22  \w    100.00 141.00   0.50    0.50    --  109.59 125.00 -90.00   82
 23  \w    146.00 174.00   0.50    0.50    --  109.59 125.00 -90.00   56
 24  \w      0.00  27.00   0.50    0.10    --  -43.09  19.00-150.00   54
 25  \w    -48.00 -21.00   0.50    0.50    --  -96.00  45.00-120.00   54
 26  \w    -63.00 -30.00   0.50    0.50    --  -96.00  61.00 -60.00   66
 27  \w    -21.00  38.00   0.50    0.10    --  -43.09  19.00-120.00  118
 28  \w    -50.00 -19.00   0.50    0.50    --  -96.00  45.00   0.00   62
 29  \w    -55.00 -28.00   0.50    0.50    --  -96.00  61.00  30.00   54
 30  \w    -50.00 -19.00   0.50    0.50    --  -96.00  45.00  30.00   62
 31  \w    -48.00 -21.00   0.50    0.50    --  -96.00  45.00 120.00   54
 32  \w    -81.00  33.00   0.50    0.10    --  -43.09  93.00  99.00  228
 33  \w    -57.00 -21.00   0.50    0.50    --  -96.00 125.00  30.00   72
 34  \w    -79.00 -23.00   0.50    0.50    --  -96.00  93.00  99.00  112
 35  \w   -173.00 -81.00   0.50    0.50    --  -96.00 -45.00-120.00  184
 36  \w   -170.00 -70.00   0.50    0.50    --  -96.00 -61.00 -90.00  200
 37  \w   -128.00 -92.00   0.50    0.50    --  -96.00 -93.00 -12.00   72
 38  \w   -154.00 -72.00   0.50    0.50    --  -96.00 -61.00  30.00  164
 39  \w   -116.00 -33.00   0.50    0.10    --  -43.09 -77.00   0.00  166
;
_diffrn_measurement_device 'four-circle diffractometer'
_diffrn_measurement_device_type 'XtaLAB Synergy, Dualflex, HyPix'
_diffrn_measurement_method '\w scans'
_diffrn_orient_matrix_type 'CrysAlisPro convention (1999,Acta A55,543-557)'
_diffrn_orient_matrix_UB_11 -0.1009161000
_diffrn_orient_matrix_UB_12 0.1289913000
_diffrn_orient_matrix_UB_13 0.0400656000
_diffrn_orient_matrix_UB_21 0.0276189000
_diffrn_orient_matrix_UB_22 0.1231670000
_diffrn_orient_matrix_UB_23 -0.0761112000
_diffrn_orient_matrix_UB_31 -0.1316917000
_diffrn_orient_matrix_UB_32 -0.0729835000
_diffrn_orient_matrix_UB_33 -0.0577512000
_diffrn_radiation_monochromator mirror
_diffrn_radiation_probe x-ray
_diffrn_radiation_type CuK\a
_diffrn_radiation_wavelength 1.54184
_diffrn_reflns_av_R_equivalents 0.0432
_diffrn_reflns_av_unetI/netI 0.0442
_diffrn_reflns_Laue_measured_fraction_full 0.998
_diffrn_reflns_Laue_measured_fraction_max 0.964
_diffrn_reflns_limit_h_max 10
_diffrn_reflns_limit_h_min -11
_diffrn_reflns_limit_k_max 9
_diffrn_reflns_limit_k_min -9
_diffrn_reflns_limit_l_max 18
_diffrn_reflns_limit_l_min -18
_diffrn_reflns_number 10508
_diffrn_reflns_point_group_measured_fraction_full 0.996
_diffrn_reflns_point_group_measured_fraction_max 0.940
_diffrn_reflns_theta_full 67.684
_diffrn_reflns_theta_max 75.086
_diffrn_reflns_theta_min 2.973
_diffrn_source 'micro-focus sealed X-ray tube'
_diffrn_source_type 'PhotonJet (Cu) X-ray Source'
_exptl_absorpt_coefficient_mu 1.578
_exptl_absorpt_correction_T_max 1.00000
_exptl_absorpt_correction_T_min 0.04179
_exptl_absorpt_correction_type multi-scan
_exptl_absorpt_process_details
;
CrysAlisPro 1.171.41.110a (Rigaku Oxford Diffraction, 2021)
Empirical absorption correction using spherical harmonics,
implemented in SCALE3 ABSPACK scaling algorithm.
;
_exptl_crystal_colour 'clear light colourless'
_exptl_crystal_colour_lustre clear
_exptl_crystal_colour_modifier light
_exptl_crystal_colour_primary colourless
_exptl_crystal_density_diffrn 1.311
_exptl_crystal_description block
_exptl_crystal_F_000 452
_exptl_crystal_recrystallization_method 'Re-crystallisation from solvent: hexane and ethyl acetate'
_exptl_crystal_size_max 0.05
_exptl_crystal_size_mid 0.02
_exptl_crystal_size_min 0.02
_refine_diff_density_max 0.373
_refine_diff_density_min -0.342
_refine_diff_density_rms 0.091
_refine_ls_abs_structure_details
;
 Flack x determined using 1766 quotients [(I+)-(I-)]/[(I+)+(I-)]
 (Parsons and Flack (2004), Acta Cryst. A60, s61).
;
_refine_ls_abs_structure_Flack -0.013(14)
_refine_ls_extinction_method none
_refine_ls_goodness_of_fit_ref 1.167
_refine_ls_hydrogen_treatment constr
_refine_ls_matrix_type full
_refine_ls_number_parameters 282
_refine_ls_number_reflns 4228
_refine_ls_number_restraints 1
_refine_ls_restrained_S_all 1.167
_refine_ls_R_factor_all 0.0440
_refine_ls_R_factor_gt 0.0419
_refine_ls_shift/su_max 0.000
_refine_ls_shift/su_mean 0.000
_refine_ls_structure_factor_coef Fsqd
_refine_ls_weighting_details
;
 w=1/[\s^2^(Fo^2^)+(0.0660P)^2^+0.4490P]
 where P=(Fo^2^+2Fc^2^)/3
;
_refine_ls_weighting_scheme calc
_refine_ls_wR_factor_gt 0.1237
_refine_ls_wR_factor_ref 0.1248
_reflns_Friedel_coverage 0.814
_reflns_Friedel_fraction_full 0.994
_reflns_Friedel_fraction_max 0.912
_reflns_number_gt 4077
_reflns_number_total 4228
_reflns_threshold_expression 'I > 2\s(I)'
_cod_data_source_file d2sc06152j2.cif
_cod_data_source_block exp_9980_auto
_cod_depositor_comments 'Adding full bibliography for 1568543.cif.'
_cod_database_code 1568543
_shelxl_version_number 2013-2
_shelx_space_group_comment
;
The symmetry employed for this shelxl refinement is uniquely defined
by the following loop, which should always be used as a source of
symmetry information in preference to the above space-group names.
They are only intended as comments.
;
_diffrn_oxdiff_digest_frames
;
01f9a5bb0d4ded192a902e2c1330cdfdfd0004606f2
;
_reflns_odcompleteness_completeness 99.86
_reflns_odcompleteness_iscentric 1
_reflns_odcompleteness_theta 66.97
_olex2_refinement_description
;
1. Fixed Uiso
 At 1.2 times of:
  All C(H) groups
 At 1.5 times of:
  All C(H,H,H) groups
2.a Aromatic/amide H refined with riding coordinates:
 C3(H3), C4(H4), C6(H6), C7(H7), C8(H8), C9(H9), C10(H10), C12(H12), C13(H13),
 C19(H19), C20(H20), C21(H21), C22(H22), C23(H23), C24(H24)
2.b Idealised Me refined as rotating group:
 C1(H1A,H1B,H1C), C25(H25A,H25B,H25C)
;
_olex2_submission_special_instructions 'No special instructions were received'
_oxdiff_exptl_absorpt_empirical_details
;
Empirical correction (ABSPACK) includes:
- Absorption correction using spherical harmonics
- Frame scaling
;
_oxdiff_exptl_absorpt_empirical_full_max 11.513
_oxdiff_exptl_absorpt_empirical_full_min 0.597

loop_
_space_group_symop_operation_xyz
'x, y, z'
'-x, y+1/2, -z'

loop_
_atom_site_label
_atom_site_type_symbol
_atom_site_fract_x
_atom_site_fract_y
_atom_site_fract_z
_atom_site_U_iso_or_equiv
_atom_site_adp_type
_atom_site_occupancy
_atom_site_site_symmetry_order
_atom_site_calc_flag
_atom_site_refinement_flags_posn
_atom_site_refinement_flags_adp
_atom_site_refinement_flags_occupancy
_atom_site_disorder_assembly
_atom_site_disorder_group
S1 S 0.65170(10) 0.91536(10) 0.43885(5) 0.0272(2) Uani 1 1 d . . . . .
O1 O 1.0988(3) -0.0828(4) 0.35385(16) 0.0282(5) Uani 1 1 d . . . . .
O2 O 0.7086(2) 0.4361(3) 0.12391(15) 0.0229(5) Uani 1 1 d . . . . .
O3 O 0.7954(3) 0.9448(4) 0.47830(18) 0.0354(7) Uani 1 1 d . . . . .
O4 O 0.5356(3) 0.8805(4) 0.49375(19) 0.0392(7) Uani 1 1 d . . . . .
N1 N 0.6609(3) 0.7493(4) 0.3717(2) 0.0265(7) Uani 1 1 d . . . . .
C1 C 1.1641(5) -0.0779(7) 0.4440(3) 0.0369(9) Uani 1 1 d . . . . .
H1A H 1.2455 0.0017 0.4480 0.055 Uiso 1 1 calc GR . . . .
H1B H 1.2005 -0.1893 0.4615 0.055 Uiso 1 1 calc GR . . . .
H1C H 1.0912 -0.0425 0.4844 0.055 Uiso 1 1 calc GR . . . .
C2 C 1.0324(4) 0.0609(4) 0.3212(2) 0.0225(7) Uani 1 1 d . . . . .
C3 C 0.9659(4) 0.0499(4) 0.2337(2) 0.0230(7) Uani 1 1 d . . . . .
H3 H 0.9685 -0.0523 0.2014 0.028 Uiso 1 1 calc R . . . .
C4 C 0.8962(4) 0.1881(4) 0.1941(2) 0.0207(7) Uani 1 1 d . . . . .
H4 H 0.8525 0.1804 0.1343 0.025 Uiso 1 1 calc R . . . .
C5 C 0.8894(4) 0.3386(4) 0.2410(2) 0.0197(6) Uani 1 1 d . . . . .
C6 C 0.9561(4) 0.3463(4) 0.3278(2) 0.0235(7) Uani 1 1 d . . . . .
H6 H 0.9526 0.4479 0.3606 0.028 Uiso 1 1 calc R . . . .
C7 C 1.0281(4) 0.2094(5) 0.3682(2) 0.0245(7) Uani 1 1 d . . . . .
H7 H 1.0738 0.2179 0.4275 0.029 Uiso 1 1 calc R . . . .
C8 C 1.0701(4) 0.5976(4) 0.1704(2) 0.0246(7) Uani 1 1 d . . . . .
H8 H 1.1088 0.5267 0.2176 0.030 Uiso 1 1 calc R . . . .
C9 C 1.1643(4) 0.6973(5) 0.1244(3) 0.0282(8) Uani 1 1 d . . . . .
H9 H 1.2663 0.6951 0.1411 0.034 Uiso 1 1 calc R . . . .
C10 C 1.1093(4) 0.7988(5) 0.0550(3) 0.0285(8) Uani 1 1 d . . . . .
H10 H 1.1734 0.8643 0.0226 0.034 Uiso 1 1 calc R . . . .
C11 C 0.9216(4) 0.6012(4) 0.1478(2) 0.0203(7) Uani 1 1 d . . . . .
C12 C 0.8665(4) 0.7075(5) 0.0790(2) 0.0243(7) Uani 1 1 d . . . . .
H12 H 0.7641 0.7130 0.0639 0.029 Uiso 1 1 calc R . . . .
C13 C 0.9592(4) 0.8049(5) 0.0326(2) 0.0286(8) Uani 1 1 d . . . . .
H13 H 0.9206 0.8759 -0.0146 0.034 Uiso 1 1 calc R . . . .
C14 C 0.5136(4) 0.4144(5) 0.2235(2) 0.0257(7) Uani 1 1 d . . . . .
C15 C 0.5832(4) 0.3597(5) 0.1489(2) 0.0247(7) Uani 1 1 d . . . . .
C16 C 0.5863(4) 0.5475(5) 0.2762(2) 0.0242(7) Uani 1 1 d . . . . .
C17 C 0.7339(4) 0.5912(4) 0.2618(2) 0.0214(7) Uani 1 1 d . . . . .
C18 C 0.8155(4) 0.4925(4) 0.1961(2) 0.0207(6) Uani 1 1 d . . . . .
C19 C 0.7782(4) 0.7159(4) 0.3202(2) 0.0232(7) Uani 1 1 d . . . . .
H19 H 0.8706 0.7697 0.3250 0.028 Uiso 1 1 calc R . . . .
C20 C 0.5425(4) 0.6488(5) 0.3433(3) 0.0279(8) Uani 1 1 d . . . . .
H20 H 0.4490 0.6499 0.3660 0.034 Uiso 1 1 calc R . . . .
C21 C 0.3829(4) 0.3371(5) 0.2415(3) 0.0313(8) Uani 1 1 d . . . . .
H21 H 0.3342 0.3717 0.2920 0.038 Uiso 1 1 calc R . . . .
C22 C 0.5252(4) 0.2321(5) 0.0938(3) 0.0324(8) Uani 1 1 d . . . . .
H22 H 0.5737 0.1962 0.0434 0.039 Uiso 1 1 calc R . . . .
C23 C 0.3955(5) 0.1581(6) 0.1135(3) 0.0379(9) Uani 1 1 d . . . . .
H23 H 0.3553 0.0701 0.0765 0.045 Uiso 1 1 calc R . . . .
C24 C 0.3235(4) 0.2106(6) 0.1866(3) 0.0383(10) Uani 1 1 d . . . . .
H24 H 0.2339 0.1600 0.1989 0.046 Uiso 1 1 calc R . . . .
C25 C 0.6013(5) 1.0795(5) 0.3644(3) 0.0337(9) Uani 1 1 d . . . . .
H25A H 0.5824 1.1804 0.3988 0.051 Uiso 1 1 calc GR . . . .
H25B H 0.5129 1.0483 0.3269 0.051 Uiso 1 1 calc GR . . . .
H25C H 0.6807 1.1013 0.3260 0.051 Uiso 1 1 calc GR . . . .

loop_
_atom_site_aniso_label
_atom_site_aniso_U_11
_atom_site_aniso_U_22
_atom_site_aniso_U_33
_atom_site_aniso_U_23
_atom_site_aniso_U_13
_atom_site_aniso_U_12
S1 0.0385(5) 0.0248(4) 0.0195(4) 0.0030(3) 0.0091(3) 0.0098(4)
O1 0.0360(13) 0.0249(12) 0.0235(11) 0.0012(11) 0.0021(10) 0.0071(11)
O2 0.0242(11) 0.0262(13) 0.0182(10) 0.0009(10) 0.0011(9) -0.0053(10)
O3 0.0457(15) 0.0350(17) 0.0253(13) -0.0008(11) 0.0027(11) 0.0119(12)
O4 0.0502(17) 0.0398(18) 0.0306(13) 0.0014(12) 0.0217(13) 0.0086(13)
N1 0.0333(16) 0.0220(15) 0.0256(15) 0.0023(12) 0.0114(13) 0.0055(12)
C1 0.044(2) 0.038(2) 0.0281(17) 0.0048(18) -0.0036(16) 0.0112(19)
C2 0.0228(16) 0.0225(17) 0.0225(16) 0.0033(13) 0.0045(13) 0.0004(13)
C3 0.0273(16) 0.0207(16) 0.0218(15) -0.0026(13) 0.0059(13) -0.0019(13)
C4 0.0251(16) 0.0210(17) 0.0164(14) -0.0017(12) 0.0044(12) -0.0028(13)
C5 0.0218(15) 0.0197(16) 0.0182(15) 0.0006(12) 0.0052(12) -0.0027(13)
C6 0.0298(17) 0.0215(16) 0.0196(15) -0.0042(13) 0.0053(14) -0.0018(14)
C7 0.0297(17) 0.0268(18) 0.0170(15) -0.0003(13) 0.0025(13) 0.0006(14)
C8 0.0283(17) 0.0213(16) 0.0251(16) 0.0004(13) 0.0075(14) 0.0004(14)
C9 0.0253(16) 0.0273(18) 0.0329(19) -0.0022(15) 0.0075(15) -0.0035(14)
C10 0.0363(19) 0.0258(17) 0.0249(18) -0.0034(14) 0.0114(15) -0.0117(15)
C11 0.0258(16) 0.0180(15) 0.0177(14) -0.0041(12) 0.0047(12) -0.0016(13)
C12 0.0279(16) 0.0254(17) 0.0196(14) -0.0004(13) 0.0030(13) -0.0031(14)
C13 0.042(2) 0.0255(18) 0.0179(16) 0.0016(13) 0.0024(15) -0.0063(16)
C14 0.0208(15) 0.0268(16) 0.0294(16) 0.0081(17) 0.0016(13) 0.0000(15)
C15 0.0220(15) 0.0257(17) 0.0257(17) 0.0082(13) -0.0014(14) -0.0042(13)
C16 0.0244(16) 0.0241(17) 0.0251(16) 0.0063(14) 0.0065(13) 0.0030(13)
C17 0.0244(16) 0.0209(16) 0.0195(15) 0.0052(12) 0.0040(12) 0.0025(13)
C18 0.0227(15) 0.0206(15) 0.0190(15) -0.0007(13) 0.0027(13) -0.0035(13)
C19 0.0251(16) 0.0230(16) 0.0221(15) 0.0029(13) 0.0061(13) 0.0019(13)
C20 0.0268(17) 0.0263(18) 0.0324(19) 0.0061(14) 0.0130(15) 0.0048(14)
C21 0.0219(16) 0.036(2) 0.036(2) 0.0127(17) 0.0035(15) 0.0002(15)
C22 0.0330(19) 0.036(2) 0.0276(18) 0.0044(16) -0.0047(15) -0.0095(16)
C23 0.035(2) 0.041(2) 0.036(2) 0.0076(18) -0.0109(17) -0.0152(18)
C24 0.0230(17) 0.046(2) 0.044(2) 0.0173(19) -0.0080(17) -0.0088(16)
C25 0.045(2) 0.027(2) 0.0287(18) 0.0023(15) 0.0051(17) 0.0117(17)

loop_
_atom_type_symbol
_atom_type_description
_atom_type_scat_dispersion_real
_atom_type_scat_dispersion_imag
_atom_type_scat_source
C C 0.0181 0.0091 'International Tables Vol C Tables 4.2.6.8 and 6.1.1.4'
H H 0.0000 0.0000 'International Tables Vol C Tables 4.2.6.8 and 6.1.1.4'
N N 0.0311 0.0180 'International Tables Vol C Tables 4.2.6.8 and 6.1.1.4'
O O 0.0492 0.0322 'International Tables Vol C Tables 4.2.6.8 and 6.1.1.4'
S S 0.3331 0.5567 'International Tables Vol C Tables 4.2.6.8 and 6.1.1.4'

loop_
_geom_angle_atom_site_label_1
_geom_angle_atom_site_label_2
_geom_angle_atom_site_label_3
_geom_angle
_geom_angle_site_symmetry_1
_geom_angle_site_symmetry_3
_geom_angle_publ_flag
O3 S1 O4 120.61(18) . . ?
O3 S1 N1 106.74(16) . . ?
O3 S1 C25 109.0(2) . . ?
O4 S1 N1 105.51(17) . . ?
O4 S1 C25 109.83(19) . . ?
N1 S1 C25 103.82(17) . . ?
C2 O1 C1 116.8(3) . . ?
C15 O2 C18 117.4(2) . . ?
C19 N1 S1 124.1(3) . . ?
C20 N1 S1 124.4(3) . . ?
C20 N1 C19 110.0(3) . . ?
O1 C1 H1A 109.5 . . ?
O1 C1 H1B 109.5 . . ?
O1 C1 H1C 109.5 . . ?
H1A C1 H1B 109.5 . . ?
H1A C1 H1C 109.5 . . ?
H1B C1 H1C 109.5 . . ?
O1 C2 C3 115.2(3) . . ?
O1 C2 C7 124.9(3) . . ?
C7 C2 C3 119.9(3) . . ?
C2 C3 H3 120.0 . . ?
C4 C3 C2 119.9(3) . . ?
C4 C3 H3 120.0 . . ?
C3 C4 H4 119.6 . . ?
C3 C4 C5 120.9(3) . . ?
C5 C4 H4 119.6 . . ?
C4 C5 C18 120.7(3) . . ?
C6 C5 C4 118.1(3) . . ?
C6 C5 C18 121.2(3) . . ?
C5 C6 H6 119.1 . . ?
C5 C6 C7 121.8(3) . . ?
C7 C6 H6 119.1 . . ?
C2 C7 C6 119.4(3) . . ?
C2 C7 H7 120.3 . . ?
C6 C7 H7 120.3 . . ?
C9 C8 H8 119.7 . . ?
C11 C8 H8 119.7 . . ?
C11 C8 C9 120.6(3) . . ?
C8 C9 H9 119.9 . . ?
C10 C9 C8 120.1(3) . . ?
C10 C9 H9 119.9 . . ?
C9 C10 H10 120.2 . . ?
C9 C10 C13 119.6(3) . . ?
C13 C10 H10 120.2 . . ?
C8 C11 C12 118.9(3) . . ?
C8 C11 C18 122.0(3) . . ?
C12 C11 C18 119.1(3) . . ?
C11 C12 H12 119.6 . . ?
C13 C12 C11 120.7(3) . . ?
C13 C12 H12 119.6 . . ?
C10 C13 H13 120.0 . . ?
C12 C13 C10 120.0(3) . . ?
C12 C13 H13 120.0 . . ?
C15 C14 C16 116.0(3) . . ?
C21 C14 C15 118.2(4) . . ?
C21 C14 C16 125.8(3) . . ?
O2 C15 C14 121.5(3) . . ?
O2 C15 C22 116.9(3) . . ?
C22 C15 C14 121.5(3) . . ?
C17 C16 C14 119.7(3) . . ?
C20 C16 C14 132.5(3) . . ?
C20 C16 C17 107.7(3) . . ?
C16 C17 C18 119.9(3) . . ?
C19 C17 C16 108.5(3) . . ?
C19 C17 C18 131.4(3) . . ?
O2 C18 C5 108.6(3) . . ?
O2 C18 C11 104.1(2) . . ?
O2 C18 C17 107.4(3) . . ?
C11 C18 C5 112.7(3) . . ?
C17 C18 C5 111.2(3) . . ?
C17 C18 C11 112.3(3) . . ?
N1 C19 H19 126.6 . . ?
C17 C19 N1 106.8(3) . . ?
C17 C19 H19 126.6 . . ?
N1 C20 H20 126.5 . . ?
C16 C20 N1 107.0(3) . . ?
C16 C20 H20 126.5 . . ?
C14 C21 H21 119.6 . . ?
C24 C21 C14 120.8(4) . . ?
C24 C21 H21 119.6 . . ?
C15 C22 H22 120.6 . . ?
C23 C22 C15 118.8(4) . . ?
C23 C22 H22 120.6 . . ?
C22 C23 H23 119.5 . . ?
C22 C23 C24 120.9(4) . . ?
C24 C23 H23 119.5 . . ?
C21 C24 C23 119.7(4) . . ?
C21 C24 H24 120.1 . . ?
C23 C24 H24 120.1 . . ?
S1 C25 H25A 109.5 . . ?
S1 C25 H25B 109.5 . . ?
S1 C25 H25C 109.5 . . ?
H25A C25 H25B 109.5 . . ?
H25A C25 H25C 109.5 . . ?
H25B C25 H25C 109.5 . . ?

loop_
_geom_bond_atom_site_label_1
_geom_bond_atom_site_label_2
_geom_bond_distance
_geom_bond_site_symmetry_2
_geom_bond_publ_flag
S1 O3 1.420(3) . ?
S1 O4 1.426(3) . ?
S1 N1 1.670(3) . ?
S1 C25 1.756(4) . ?
O1 C1 1.426(4) . ?
O1 C2 1.371(4) . ?
O2 C15 1.383(4) . ?
O2 C18 1.466(4) . ?
N1 C19 1.400(4) . ?
N1 C20 1.390(5) . ?
C1 H1A 0.9800 . ?
C1 H1B 0.9800 . ?
C1 H1C 0.9800 . ?
C2 C3 1.397(5) . ?
C2 C7 1.381(5) . ?
C3 H3 0.9500 . ?
C3 C4 1.385(5) . ?
C4 H4 0.9500 . ?
C4 C5 1.396(5) . ?
C5 C6 1.387(5) . ?
C5 C18 1.533(5) . ?
C6 H6 0.9500 . ?
C6 C7 1.390(5) . ?
C7 H7 0.9500 . ?
C8 H8 0.9500 . ?
C8 C9 1.399(5) . ?
C8 C11 1.378(5) . ?
C9 H9 0.9500 . ?
C9 C10 1.378(6) . ?
C10 H10 0.9500 . ?
C10 C13 1.392(6) . ?
C11 C12 1.395(5) . ?
C11 C18 1.531(4) . ?
C12 H12 0.9500 . ?
C12 C13 1.383(5) . ?
C13 H13 0.9500 . ?
C14 C15 1.400(5) . ?
C14 C16 1.453(5) . ?
C14 C21 1.396(5) . ?
C15 C22 1.389(6) . ?
C16 C17 1.434(5) . ?
C16 C20 1.375(5) . ?
C17 C18 1.507(5) . ?
C17 C19 1.363(5) . ?
C19 H19 0.9500 . ?
C20 H20 0.9500 . ?
C21 H21 0.9500 . ?
C21 C24 1.384(6) . ?
C22 H22 0.9500 . ?
C22 C23 1.384(6) . ?
C23 H23 0.9500 . ?
C23 C24 1.388(7) . ?
C24 H24 0.9500 . ?
C25 H25A 0.9800 . ?
C25 H25B 0.9800 . ?
C25 H25C 0.9800 . ?
